data_8105558
loop_
_publ_author_name
'Zhou, Ya-Dong'
'Zheng, Yan-Rui'
'Ma, Jie'
'Deng, Yu-Heng'

_publ_section_title
;
 Crystal structure of bis(perchlorato-\k1
 O)-bis(3,4,5-trimethoxy-N-(pyridin-2-yl)benzamide-\k2 N,O)copper(II),
 C32H30Cl2CuN4O16
;
_journal_issue 1
_journal_name_full 'Zeitschrift f\"ur Kristallographie - New Crystal Structures'
_journal_page_first 109
_journal_page_last 111
_journal_paper_doi 10.1515/ncrs-2018-0213
_journal_volume 234
_journal_year 2018
_chemical_formula_moiety 'C30 H32 Cu1 N4 O8, Cl2 O8'
_chemical_formula_sum 'C30 H32 Cl2 Cu N4 O16'
_chemical_formula_weight 839.05
_space_group_crystal_system triclinic
_space_group_IT_number 2
_space_group_name_Hall '-P 1'
_space_group_name_H-M_alt 'P -1'
_atom_sites_solution_hydrogens geom
_atom_sites_solution_primary iterative
_audit_creation_date 2018-07-22
_cell_angle_alpha 108.509(4)
_cell_angle_beta 109.572(4)
_cell_angle_gamma 97.511(4)
_cell_formula_units_Z 1
_cell_length_a 9.3135(5)
_cell_length_b 9.5191(7)
_cell_length_c 11.5417(6)
_cell_measurement_reflns_used 1238
_cell_measurement_temperature 296(2)
_cell_measurement_theta_max 19.6
_cell_measurement_theta_min 2.45
_cell_volume 881.48(10)
_computing_cell_refinement 'Bruker SMART(Bruker 2009)'
_computing_data_collection 'Bruker SMART(Bruker 2009)'
_computing_data_reduction 'Bruker SAINT(Bruker 2009)'
_computing_molecular_graphics 'Diamond 3.2i (Brandenburg 2012)'
_computing_publication_material 'Olex2 (Dolomanov et al., 2009)'
_computing_structure_refinement 'ShelXL (Sheldrick, 2015)'
_computing_structure_solution 'olex2.solve (Bourhis et al., 2015)'
_diffrn_ambient_temperature 296.15
_diffrn_measured_fraction_theta_full 0.956
_diffrn_measured_fraction_theta_max 0.950
_diffrn_measurement_device_type 'Bruker APEX-II CCD'
_diffrn_measurement_method '\f and \w scans'
_diffrn_radiation_type MoK\a
_diffrn_radiation_wavelength 0.71073
_diffrn_reflns_av_R_equivalents 0.0499
_diffrn_reflns_av_unetI/netI 0.0650
_diffrn_reflns_Laue_measured_fraction_full 0.956
_diffrn_reflns_Laue_measured_fraction_max 0.950
_diffrn_reflns_limit_h_max 11
_diffrn_reflns_limit_h_min -11
_diffrn_reflns_limit_k_max 11
_diffrn_reflns_limit_k_min -11
_diffrn_reflns_limit_l_max 14
_diffrn_reflns_limit_l_min -14
_diffrn_reflns_number 8594
_diffrn_reflns_point_group_measured_fraction_full 0.956
_diffrn_reflns_point_group_measured_fraction_max 0.950
_diffrn_reflns_theta_full 25.242
_diffrn_reflns_theta_max 26.372
_diffrn_reflns_theta_min 2.031
_exptl_absorpt_coefficient_mu 0.851
_exptl_absorpt_correction_T_max 0.8483
_exptl_absorpt_correction_T_min 0.7844
_exptl_absorpt_correction_type multi-scan
_exptl_crystal_colour 'clear light blue'
_exptl_crystal_colour_lustre clear
_exptl_crystal_colour_modifier light
_exptl_crystal_colour_primary blue
_exptl_crystal_density_diffrn 1.581
_exptl_crystal_density_method 'not measured'
_exptl_crystal_description block
_exptl_crystal_F_000 431
_exptl_crystal_size_max 0.3
_exptl_crystal_size_mid 0.2
_exptl_crystal_size_min 0.2
_refine_diff_density_max 0.490
_refine_diff_density_min -0.380
_refine_diff_density_rms 0.067
_refine_ls_extinction_coef .
_refine_ls_extinction_method none
_refine_ls_goodness_of_fit_ref 1.042
_refine_ls_hydrogen_treatment constr
_refine_ls_matrix_type full
_refine_ls_number_parameters 257
_refine_ls_number_reflns 3427
_refine_ls_number_restraints 0
_refine_ls_restrained_S_all 1.042
_refine_ls_R_factor_all 0.1114
_refine_ls_R_factor_gt 0.0636
_refine_ls_shift/su_max 0.000
_refine_ls_shift/su_mean 0.000
_refine_ls_structure_factor_coef Fsqd
_refine_ls_weighting_details 'w=1/[\s^2^(Fo^2^)+(0.0854P)^2^+0.2331P] where P=(Fo^2^+2Fc^2^)/3'
_refine_ls_weighting_scheme calc
_refine_ls_wR_factor_gt 0.1516
_refine_ls_wR_factor_ref 0.1844
_reflns_Friedel_coverage 0.000
_reflns_Friedel_fraction_full .
_reflns_Friedel_fraction_max .
_reflns_number_gt 2017
_reflns_number_total 3427
_reflns_threshold_expression 'I > 2\s(I)'
_cod_data_source_file suppl_ncrs-2018-0213_suppl.cif
_cod_data_source_block a
_cod_original_formula_sum 'C30 H32 Cl2 Cu1 N4 O16'
_cod_database_code 8105558
_shelx_space_group_comment
;
The symmetry employed for this shelxl refinement is uniquely defined
by the following loop, which should always be used as a source of
symmetry information in preference to the above space-group names.
They are only intended as comments.
;
_shelx_estimated_absorpt_t_max 0.848
_shelx_estimated_absorpt_t_min 0.784
_olex2_refinement_description
;
1. Fixed Uiso
 At 1.2 times of:
  All C(H) groups, All N(H) groups
 At 1.5 times of:
  All C(H,H,H) groups
2. Others
 Sof(O6')=Sof(O8')=Sof(O7')=1-FVAR(1)
 Sof(O6)=Sof(O7)=Sof(O8)=FVAR(1)
3.a Aromatic/amide H refined with riding coordinates:
 N2(H2), C5(H5), C12(H12), C8(H8), C2(H2A), C4(H4), C3(H3)
3.b Idealised Me refined as rotating group:
 C15(H15A,H15B,H15C), C13(H13A,H13B,H13C), C14(H14A,H14B,H14C)
;

loop_
_space_group_symop_operation_xyz
'x, y, z'
'-x, -y, -z'

loop_
_atom_site_label
_atom_site_type_symbol
_atom_site_fract_x
_atom_site_fract_y
_atom_site_fract_z
_atom_site_U_iso_or_equiv
_atom_site_adp_type
_atom_site_occupancy
_atom_site_site_symmetry_order
_atom_site_calc_flag
_atom_site_refinement_flags_posn
_atom_site_refinement_flags_adp
_atom_site_refinement_flags_occupancy
_atom_site_disorder_assembly
_atom_site_disorder_group
Cu1 Cu 1.0000 0.5000 1.0000 0.0548(3) Uani 1 2 d S T P . .
Cl1 Cl 1.20239(15) 0.25711(18) 0.83616(14) 0.0699(4) Uani 1 1 d . . . . .
O1 O 1.1489(3) 0.4718(4) 1.1479(3) 0.0632(9) Uani 1 1 d . . . . .
N1 N 1.1547(4) 0.6949(5) 1.0459(4) 0.0559(10) Uani 1 1 d . . . . .
N2 N 1.3714(4) 0.6268(5) 1.1718(4) 0.0591(11) Uani 1 1 d . . . . .
H2 H 1.4718 0.6400 1.1964 0.071 Uiso 1 1 calc R . . . .
O4 O 1.3371(5) 0.2078(5) 1.4634(5) 0.0922(13) Uani 1 1 d . . . . .
C6 C 1.2968(5) 0.5121(6) 1.1908(5) 0.0575(13) Uani 1 1 d . . . . .
O2 O 1.7834(5) 0.3702(7) 1.3902(6) 0.122(2) Uani 1 1 d . . . . .
C7 C 1.3895(5) 0.4315(6) 1.2660(5) 0.0550(12) Uani 1 1 d . . . . .
C1 C 1.3097(5) 0.7283(6) 1.1179(5) 0.0550(12) Uani 1 1 d . . . . .
C5 C 1.1030(6) 0.8032(7) 1.0022(6) 0.0706(15) Uani 1 1 d . . . . .
H5 H 0.9948 0.7846 0.9557 0.085 Uiso 1 1 calc R . . . .
C12 C 1.3151(6) 0.3524(6) 1.3226(5) 0.0628(13) Uani 1 1 d . . . . .
H12 H 1.2093 0.3461 1.3067 0.075 Uiso 1 1 calc R . . . .
C11 C 1.3977(7) 0.2840(7) 1.4016(6) 0.0706(15) Uani 1 1 d . . . . .
C8 C 1.5440(5) 0.4366(7) 1.2850(5) 0.0643(14) Uani 1 1 d . . . . .
H8 H 1.5924 0.4863 1.2449 0.077 Uiso 1 1 calc R . . . .
C2 C 1.4127(6) 0.8625(7) 1.1411(6) 0.0752(16) Uani 1 1 d . . . . .
H2A H 1.5205 0.8812 1.1893 0.090 Uiso 1 1 calc R . . . .
C4 C 1.1970(7) 0.9348(7) 1.0215(6) 0.0811(17) Uani 1 1 d . . . . .
H4 H 1.1545 1.0027 0.9864 0.097 Uiso 1 1 calc R . . . .
O3 O 1.6387(7) 0.2431(9) 1.5183(6) 0.155(3) Uani 1 1 d . . . . .
C3 C 1.3560(7) 0.9685(7) 1.0932(7) 0.0837(18) Uani 1 1 d . . . . .
H3 H 1.4237 1.0598 1.1092 0.100 Uiso 1 1 calc R . . . .
C9 C 1.6275(6) 0.3670(8) 1.3644(6) 0.0785(17) Uani 1 1 d . . . . .
C10 C 1.5555(7) 0.2915(8) 1.4250(6) 0.0836(19) Uani 1 1 d . . . . .
C15 C 1.1734(8) 0.1830(9) 1.4315(8) 0.106(2) Uani 1 1 d . . . . .
H15A H 1.1437 0.1251 1.4782 0.159 Uiso 1 1 calc GR . . . .
H15B H 1.1162 0.1270 1.3371 0.159 Uiso 1 1 calc GR . . . .
H15C H 1.1489 0.2802 1.4573 0.159 Uiso 1 1 calc GR . . . .
C13 C 1.8502(9) 0.4161(13) 1.3111(9) 0.151(4) Uani 1 1 d . . . . .
H13A H 1.9521 0.3961 1.3285 0.227 Uiso 1 1 calc GR . . . .
H13B H 1.8615 0.5240 1.3321 0.227 Uiso 1 1 calc GR . . . .
H13C H 1.7826 0.3596 1.2186 0.227 Uiso 1 1 calc GR . . . .
C14 C 1.7232(14) 0.1561(14) 1.5146(11) 0.192(5) Uani 1 1 d . . . . .
H14A H 1.7588 0.1414 1.5971 0.288 Uiso 1 1 calc GR . . . .
H14B H 1.8127 0.1991 1.5015 0.288 Uiso 1 1 calc GR . . . .
H14C H 1.6646 0.0590 1.4423 0.288 Uiso 1 1 calc GR . . . .
O6 O 1.2795(7) 0.2644(9) 0.7532(7) 0.099(3) Uani 0.762(10) 1 d . . . . .
O7 O 1.3035(11) 0.2576(11) 0.9603(6) 0.123(3) Uani 0.762(10) 1 d . . . . .
O8 O 1.0876(13) 0.1169(11) 0.7763(12) 0.213(6) Uani 0.762(10) 1 d . . . . .
O6' O 1.339(2) 0.384(2) 0.889(2) 0.095(7) Uiso 0.238(10) 1 d . . . . .
O8' O 1.179(3) 0.164(3) 0.714(2) 0.118(9) Uiso 0.238(10) 1 d . . . . .
O7' O 1.218(3) 0.173(4) 0.903(3) 0.112(9) Uiso 0.238(10) 1 d . . . . .
O5 O 1.1130(7) 0.3622(8) 0.8495(6) 0.144(2) Uani 1 1 d . . . . .

loop_
_atom_site_aniso_label
_atom_site_aniso_U_11
_atom_site_aniso_U_22
_atom_site_aniso_U_33
_atom_site_aniso_U_23
_atom_site_aniso_U_13
_atom_site_aniso_U_12
Cu1 0.0438(4) 0.0653(6) 0.0704(6) 0.0462(5) 0.0191(4) 0.0223(4)
Cl1 0.0677(8) 0.0759(11) 0.0774(10) 0.0381(8) 0.0339(7) 0.0207(7)
O1 0.0479(17) 0.084(3) 0.078(2) 0.058(2) 0.0215(16) 0.0251(17)
N1 0.050(2) 0.063(3) 0.073(3) 0.044(2) 0.0254(19) 0.027(2)
N2 0.0425(19) 0.064(3) 0.077(3) 0.041(2) 0.0149(19) 0.023(2)
O4 0.102(3) 0.098(3) 0.117(3) 0.079(3) 0.050(3) 0.043(3)
C6 0.055(3) 0.071(4) 0.054(3) 0.035(3) 0.018(2) 0.025(3)
O2 0.080(3) 0.196(6) 0.167(5) 0.140(5) 0.057(3) 0.082(3)
C7 0.054(3) 0.060(3) 0.054(3) 0.032(3) 0.014(2) 0.024(2)
C1 0.049(2) 0.056(3) 0.067(3) 0.030(3) 0.022(2) 0.020(2)
C5 0.061(3) 0.064(4) 0.105(4) 0.054(3) 0.031(3) 0.026(3)
C12 0.060(3) 0.068(4) 0.065(3) 0.036(3) 0.018(2) 0.026(3)
C11 0.079(3) 0.068(4) 0.080(4) 0.045(3) 0.029(3) 0.031(3)
C8 0.060(3) 0.080(4) 0.068(3) 0.043(3) 0.025(2) 0.031(3)
C2 0.057(3) 0.064(4) 0.107(4) 0.042(4) 0.027(3) 0.016(3)
C4 0.073(3) 0.072(4) 0.124(5) 0.064(4) 0.039(4) 0.034(3)
O3 0.160(5) 0.243(8) 0.180(6) 0.176(6) 0.086(4) 0.140(5)
C3 0.080(4) 0.058(4) 0.124(5) 0.047(4) 0.043(4) 0.017(3)
C9 0.069(3) 0.101(5) 0.085(4) 0.056(4) 0.026(3) 0.046(3)
C10 0.080(4) 0.108(5) 0.098(5) 0.075(4) 0.034(3) 0.055(4)
C15 0.099(5) 0.121(7) 0.127(6) 0.083(5) 0.048(4) 0.029(4)
C13 0.102(5) 0.277(13) 0.185(9) 0.164(10) 0.092(6) 0.114(7)
C14 0.266(13) 0.230(13) 0.202(11) 0.162(10) 0.114(10) 0.197(12)
O6 0.079(4) 0.163(7) 0.121(5) 0.096(5) 0.069(4) 0.059(4)
O7 0.156(7) 0.137(8) 0.060(4) 0.037(4) 0.014(4) 0.070(6)
O8 0.196(9) 0.125(8) 0.231(11) 0.053(7) 0.046(9) -0.084(7)
O5 0.193(5) 0.195(6) 0.173(5) 0.130(5) 0.135(5) 0.149(5)

loop_
_atom_type_symbol
_atom_type_description
_atom_type_scat_dispersion_real
_atom_type_scat_dispersion_imag
_atom_type_scat_source
C C 0.0033 0.0016 'International Tables Vol C Tables 4.2.6.8 and 6.1.1.4'
H H 0.0000 0.0000 'International Tables Vol C Tables 4.2.6.8 and 6.1.1.4'
Cl Cl 0.1484 0.1585 'International Tables Vol C Tables 4.2.6.8 and 6.1.1.4'
Cu Cu 0.3201 1.2651 'International Tables Vol C Tables 4.2.6.8 and 6.1.1.4'
N N 0.0061 0.0033 'International Tables Vol C Tables 4.2.6.8 and 6.1.1.4'
O O 0.0106 0.0060 'International Tables Vol C Tables 4.2.6.8 and 6.1.1.4'

loop_
_geom_angle_atom_site_label_1
_geom_angle_atom_site_label_2
_geom_angle_atom_site_label_3
_geom_angle
_geom_angle_site_symmetry_1
_geom_angle_site_symmetry_3
O1 Cu1 O1 180.0(2) 2_767 .
O1 Cu1 N1 91.32(15) 2_767 .
O1 Cu1 N1 88.68(15) . .
O1 Cu1 N1 91.32(15) . 2_767
O1 Cu1 N1 88.68(15) 2_767 2_767
N1 Cu1 N1 180.0 2_767 .
O6 Cl1 O7 113.1(4) . .
O6 Cl1 O8 109.0(6) . .
O8 Cl1 O7 104.5(6) . .
O8' Cl1 O6' 110.6(15) . .
O8' Cl1 O5 118.6(11) . .
O7' Cl1 O6' 112.3(16) . .
O7' Cl1 O8' 104.6(18) . .
O7' Cl1 O5 121.4(12) . .
O5 Cl1 O6 113.5(3) . .
O5 Cl1 O7 113.4(4) . .
O5 Cl1 O8 102.2(6) . .
O5 Cl1 O6' 88.4(9) . .
C6 O1 Cu1 126.8(3) . .
C1 N1 Cu1 124.3(3) . .
C1 N1 C5 116.3(5) . .
C5 N1 Cu1 119.4(3) . .
C6 N2 C1 129.2(4) . .
C11 O4 C15 117.0(5) . .
O1 C6 N2 121.6(4) . .
O1 C6 C7 118.7(5) . .
N2 C6 C7 119.7(4) . .
C9 O2 C13 118.0(5) . .
C12 C7 C6 117.1(4) . .
C8 C7 C6 122.6(5) . .
C8 C7 C12 120.3(4) . .
N1 C1 N2 120.0(4) . .
N1 C1 C2 121.8(5) . .
C2 C1 N2 118.3(4) . .
C4 C5 N1 124.5(5) . .
C11 C12 C7 120.2(5) . .
O4 C11 C12 124.6(5) . .
O4 C11 C10 115.0(5) . .
C12 C11 C10 120.4(5) . .
C7 C8 C9 119.6(5) . .
C3 C2 C1 120.2(5) . .
C5 C4 C3 119.5(5) . .
C14 O3 C10 131.2(8) . .
C4 C3 C2 117.7(6) . .
O2 C9 C8 122.9(5) . .
O2 C9 C10 116.5(5) . .
C8 C9 C10 120.6(5) . .
C11 C10 C9 118.9(5) . .
O3 C10 C11 118.4(6) . .
O3 C10 C9 122.1(5) . .

loop_
_geom_bond_atom_site_label_1
_geom_bond_atom_site_label_2
_geom_bond_distance
_geom_bond_site_symmetry_2
Cu1 O1 1.926(3) 2_767
Cu1 O1 1.926(3) .
Cu1 N1 1.991(4) .
Cu1 N1 1.991(4) 2_767
Cl1 O6 1.388(5) .
Cl1 O7 1.425(6) .
Cl1 O8 1.396(8) .
Cl1 O5 1.387(5) .
O1 C6 1.255(5) .
N1 C1 1.335(6) .
N1 C5 1.358(6) .
N2 C6 1.334(6) .
N2 C1 1.393(6) .
O4 C11 1.358(6) .
O4 C15 1.411(7) .
C6 C7 1.477(6) .
O2 C9 1.375(6) .
O2 C13 1.405(7) .
C7 C12 1.397(7) .
C7 C8 1.373(6) .
C1 C2 1.383(7) .
C5 C4 1.338(7) .
C12 C11 1.373(7) .
C11 C10 1.390(7) .
C8 C9 1.387(7) .
C2 C3 1.379(8) .
C4 C3 1.366(8) .
O3 C10 1.349(6) .
O3 C14 1.215(9) .
C9 C10 1.402(8) .
